data_7012507
loop_
_publ_author_name
'Fry, Fiona H.'
'Moubaraki, Boujemaa'
'Murray, Keith S.'
'Spiccia, Leone'
'Warren, Mark'
'Skelton, Brian W.'
'White, Allan H.'

_publ_section_title
;
 Asymmetry in endogenously bridged binuclear copper(ii) and zinc(ii)
 complexes formed by
 1,2-bis[1,4,7-triazacyclonon-1-yl]propan-2-olElectronic supplementary
 information (ESI) available: Table S1 presenting selected ligand
 skeletal torsion angles. See
 http://www.rsc.org/suppdata/dt/b2/b211490a/
;
_journal_issue 5
_journal_name_full 'Dalton Transactions'
_journal_page_first 866
_journal_paper_doi 10.1039/b211490a
_journal_year 2003
_chemical_formula_moiety '[Cu2(T2PrO)Br2]Br.2H2O'
_chemical_formula_sum 'C15 H33 Br3 Cu2 N6 O3'
_chemical_formula_weight 712.27
_space_group_IT_number 2
_symmetry_cell_setting triclinic
_symmetry_space_group_name_Hall '-P 1'
_symmetry_space_group_name_H-M 'P -1'
_audit_creation_date 99-10-12
_audit_creation_method Xtal3.6
_cell_angle_alpha 64.635(2)
_cell_angle_beta 78.858(3)
_cell_angle_gamma 89.469(3)
_cell_formula_units_Z 2
_cell_length_a 7.4380(10)
_cell_length_b 13.326(2)
_cell_length_c 13.812(3)
_cell_measurement_reflns_used 4333
_cell_measurement_temperature 293
_cell_measurement_theta_max 27
_cell_measurement_theta_min 2
_cell_volume 1209.6(4)
_computing_cell_refinement 'Siemens SAINT (Siemens, 1995)'
_computing_data_collection 'Siemens SMART (Siemens, 1995)'
_computing_data_reduction 'xtal ADDREF SORTRF'
_computing_molecular_graphics xtal
_computing_publication_material 'xtal BONDLA CIFIO'
_computing_structure_refinement 'xtal CRYLSQ'
_computing_structure_solution xtal
_diffrn_ambient_temperature 293
_diffrn_measurement_device_type
;
Bruker SMART CCD diffractometer
;
_diffrn_measurement_method '\w scans'
_diffrn_radiation_detector 'CCD area detector'
_diffrn_radiation_monochromator graphite
_diffrn_radiation_source 'sealed tube'
_diffrn_radiation_type 'Mo K\a'
_diffrn_radiation_wavelength .71073
_diffrn_reflns_av_R_equivalents .0683
_diffrn_reflns_av_sigmaI/netI .082
_diffrn_reflns_limit_h_max 10
_diffrn_reflns_limit_h_min -9
_diffrn_reflns_limit_k_max 17
_diffrn_reflns_limit_k_min -15
_diffrn_reflns_limit_l_max 18
_diffrn_reflns_limit_l_min 0
_diffrn_reflns_number 13565
_diffrn_reflns_theta_max 29.13
_diffrn_reflns_theta_min 1.67
_diffrn_standards_decay_% 0
_exptl_absorpt_coefficient_mu 6.74
_exptl_absorpt_correction_T_max .894
_exptl_absorpt_correction_T_min .371
_exptl_absorpt_correction_type multi-scan
_exptl_absorpt_process_details
;
SADABS; Sheldrick, 1996
;
_exptl_crystal_colour colourless
_exptl_crystal_density_diffrn 1.967
_exptl_crystal_description bar
_exptl_crystal_F_000 712
_exptl_crystal_size_max .55
_exptl_crystal_size_mid .30
_exptl_crystal_size_min .16
_refine_diff_density_max 1.813
_refine_diff_density_min -1.22
_refine_ls_goodness_of_fit_all 1.594
_refine_ls_goodness_of_fit_ref 1.802
_refine_ls_hydrogen_treatment noref
_refine_ls_matrix_type full
_refine_ls_number_constraints 0
_refine_ls_number_parameters 272
_refine_ls_number_reflns 4201
_refine_ls_number_restraints 0
_refine_ls_R_factor_all .082
_refine_ls_R_factor_gt .054
_refine_ls_shift/su_max .043
_refine_ls_shift/su_mean .005
_refine_ls_structure_factor_coef F
_refine_ls_weighting_scheme calc
_refine_ls_wR_factor_all .064
_refine_ls_wR_factor_ref .061
_reflns_d_resolution_high .73
_reflns_d_resolution_low 12.174
_reflns_limit_h_max 10
_reflns_limit_h_min 0
_reflns_limit_k_max 17
_reflns_limit_k_min -17
_reflns_limit_l_max 18
_reflns_limit_l_min -17
_reflns_number_gt 4201
_reflns_number_total 5844
_reflns_threshold_expression 'F    > 4.00 sig(F   )'
_cod_data_source_file b211490a.txt
_cod_data_source_block 1
_cod_original_sg_symbol_Hall -p_1
_cod_original_sg_symbol_H-M p_-1
_cod_database_code 7012507

loop_
_symmetry_equiv_pos_as_xyz
+x,+y,+z
-x,-y,-z

loop_
_atom_site_label
_atom_site_fract_x
_atom_site_fract_y
_atom_site_fract_z
_atom_site_U_iso_or_equiv
_atom_site_adp_type
_atom_site_calc_flag
_atom_site_calc_attached_atom
_atom_site_occupancy
_atom_site_disorder_assembly
_atom_site_disorder_group
Cu1 .85636(9) .29522(6) -.13398(6) .0286(6) Uani ? ? 1.00000 ? ?
Cu2 .75972(10) .17300(6) .15941(6) .0341(7) Uani ? ? 1.00000 ? ?
Br0 1.92329(13) .23986(7) .51297(7) .0656(9) Uani ? ? 1.00000 ? ?
Br1 .61530(9) .15272(5) -.09220(6) .0392(6) Uani ? ? 1.00000 ? ?
Br2 .56180(9) .32500(6) .13197(7) .0480(7) Uani ? ? 1.00000 ? ?
C11 1.2000(9) .3322(6) -.0869(6) .048(7) Uani ? ? 1.00000 ? ?
N11 1.1066(6) .3893(4) -.1782(4) .035(5) Uani ? ? 1.00000 ? ?
C12 1.1988(9) .3843(6) -.2810(6) .045(7) Uani ? ? 1.00000 ? ?
C13 1.0642(9) .4128(6) -.3584(6) .045(7) Uani ? ? 1.00000 ? ?
N14 .8809(7) .3534(4) -.2972(4) .036(5) Uani ? ? 1.00000 ? ?
C15 .7236(9) .4228(6) -.3244(6) .046(7) Uani ? ? 1.00000 ? ?
C16 .7137(10) .5068(6) -.2768(6) .051(7) Uani ? ? 1.00000 ? ?
N17 .7383(7) .4546(4) -.1625(5) .039(5) Uani ? ? 1.00000 ? ?
C18 .8794(11) .5124(6) -.1395(7) .053(8) Uani ? ? 1.00000 ? ?
C19 1.0717(10) .5051(6) -.1961(6) .048(7) Uani ? ? 1.00000 ? ?
C0 1.098(2) .2278(13) .0011(14) .028(13) Uani ? ? .50000 ? ?
C0' 1.074(2) .2661(14) .0184(15) .038(15) Uani ? ? .50000 ? ?
O0 .9049(5) .2372(3) .0119(3) .034(4) Uani ? ? 1.00000 ? ?
C21 1.1533(9) .1814(6) .1064(6) .049(7) Uani ? ? 1.00000 ? ?
N21 1.0059(7) .1054(4) .1964(4) .036(5) Uani ? ? 1.00000 ? ?
C22 1.0036(9) .1057(7) .3033(6) .052(8) Uani ? ? 1.00000 ? ?
C23 .8214(10) .0535(7) .3803(6) .052(7) Uani ? ? 1.00000 ? ?
N24 .6690(7) .0981(5) .3235(5) .044(6) Uani ? ? 1.00000 ? ?
C25 .5212(10) .0113(8) .3456(6) .064(8) Uani ? ? 1.00000 ? ?
C26 .5860(11) -.0606(7) .2886(6) .062(8) Uani ? ? 1.00000 ? ?
N27 .6816(8) .0095(5) .1739(4) .046(6) Uani ? ? 1.00000 ? ?
C28 .8599(13) -.0265(6) .1429(6) .059(8) Uani ? ? 1.00000 ? ?
C29 .9994(10) -.0084(6) .2025(6) .053(7) Uani ? ? 1.00000 ? ?
O01 1.5202(13) .3650(8) .4907(8) .148(14) Uani ? ? 1.00000 ? ?
O02 1.3645(10) .2188(5) 1.4128(6) .104(9) Uani ? ? 1.00000 ? ?
H0 1.13081 .16654 -.01382 .03200 Uiso ? ? .50000 ? ?
H0' 1.06556 .33472 .02945 .05300 Uiso ? ? .50000 ? ?
H11a 1.27375 .38586 -.08001 .06600 Uiso ? ? 1.00000 ? ?
H11b 1.27871 .28136 -.10267 .06600 Uiso ? ? 1.00000 ? ?
H12a 1.23688 .30972 -.26393 .05800 Uiso ? ? 1.00000 ? ?
H12b 1.30781 .43440 -.31446 .05800 Uiso ? ? 1.00000 ? ?
H13a 1.11087 .39173 -.41613 .05800 Uiso ? ? 1.00000 ? ?
H13b 1.05389 .49060 -.38905 .05800 Uiso ? ? 1.00000 ? ?
H14 .86467 .28993 -.31289 .04700 Uiso ? ? 1.00000 ? ?
H15a .60987 .37448 -.29358 .06100 Uiso ? ? 1.00000 ? ?
H15b .73537 .45897 -.40158 .06100 Uiso ? ? 1.00000 ? ?
H16a .59928 .54052 -.27916 .06500 Uiso ? ? 1.00000 ? ?
H16b .81068 .56620 -.31905 .06500 Uiso ? ? 1.00000 ? ?
H17 .62060 .44219 -.11416 .04900 Uiso ? ? 1.00000 ? ?
H18a .87351 .47951 -.06059 .06600 Uiso ? ? 1.00000 ? ?
H18b .85478 .58963 -.16021 .06600 Uiso ? ? 1.00000 ? ?
H19a 1.16142 .53429 -.17207 .05900 Uiso ? ? 1.00000 ? ?
H19b 1.08381 .55118 -.27401 .05900 Uiso ? ? 1.00000 ? ?
H21a 1.26090 .14505 .10355 .06200 Uiso ? ? 1.00000 ? ?
H21b 1.18069 .24410 .12346 .06200 Uiso ? ? 1.00000 ? ?
H22a 1.02228 .18007 .29358 .06800 Uiso ? ? 1.00000 ? ?
H22b 1.10261 .06476 .33306 .06800 Uiso ? ? 1.00000 ? ?
H23a .80906 .06630 .44400 .06300 Uiso ? ? 1.00000 ? ?
H23b .81656 -.02718 .40501 .06300 Uiso ? ? 1.00000 ? ?
H24 .61557 .15040 .34778 .05700 Uiso ? ? 1.00000 ? ?
H25a .41554 .04823 .31848 .07900 Uiso ? ? 1.00000 ? ?
H25b .48075 -.03332 .42266 .07900 Uiso ? ? 1.00000 ? ?
H26a .66573 -.11265 .32794 .08100 Uiso ? ? 1.00000 ? ?
H26b .48101 -.10383 .28961 .08100 Uiso ? ? 1.00000 ? ?
H27 .59978 .01833 .12564 .05800 Uiso ? ? 1.00000 ? ?
H28a .90588 .01531 .06605 .07300 Uiso ? ? 1.00000 ? ?
H28b .84620 -.10318 .15985 .07300 Uiso ? ? 1.00000 ? ?
H29a 1.11750 -.02185 .17435 .06500 Uiso ? ? 1.00000 ? ?
H29b .96413 -.06008 .27951 .06500 Uiso ? ? 1.00000 ? ?

loop_
_atom_site_aniso_label
_atom_site_aniso_U_11
_atom_site_aniso_U_22
_atom_site_aniso_U_33
_atom_site_aniso_U_12
_atom_site_aniso_U_13
_atom_site_aniso_U_23
Cu1 .0264(4) .0286(4) .0264(4) -.0023(3) -.0015(3) -.0094(3)
Cu2 .0291(4) .0392(5) .0295(5) .0043(3) .0029(3) -.0145(4)
Br0 .0883(7) .0583(5) .0498(5) -.0025(4) -.0057(4) -.0264(4)
Br1 .0375(4) .0389(4) .0384(4) -.0098(3) -.0026(3) -.0162(3)
Br2 .0391(4) .0509(4) .0602(5) .0142(3) -.0062(3) -.0319(4)
C11 .032(3) .056(4) .042(5) -.008(3) -.008(3) -.007(4)
N11 .029(3) .032(3) .032(3) -.006(2) .001(2) -.005(2)
C12 .038(4) .044(4) .040(4) -.005(3) .011(3) -.014(3)
C13 .049(4) .049(4) .033(4) -.010(3) .008(3) -.022(3)
N14 .039(3) .039(3) .029(3) -.003(2) -.002(2) -.016(3)
C15 .046(4) .054(4) .032(4) .003(3) -.008(3) -.014(3)
C16 .052(4) .042(4) .050(5) .014(3) -.011(4) -.012(4)
N17 .040(3) .035(3) .038(3) .004(2) -.002(3) -.015(3)
C18 .065(5) .036(4) .059(5) .002(4) -.005(4) -.025(4)
C19 .051(4) .040(4) .053(5) -.009(3) -.008(4) -.022(4)
C0 .019(6) .033(9) .036(9) .002(6) -.000(5) -.022(7)
C0' .035(9) .043(11) .033(9) -.002(8) -.007(7) -.014(8)
O0 .022(2) .047(3) .024(2) -.0004(19) .0011(17) -.010(2)
C21 .028(3) .059(5) .042(5) .005(3) -.003(3) -.009(4)
N21 .037(3) .042(3) .024(3) .006(2) -.001(2) -.012(2)
C22 .044(4) .073(5) .040(5) -.000(4) -.013(3) -.022(4)
C23 .061(5) .076(5) .024(4) -.005(4) -.002(3) -.028(4)
N24 .038(3) .061(4) .035(3) .003(3) .005(3) -.028(3)
C25 .039(4) .094(6) .040(5) -.015(4) .005(3) -.017(5)
C26 .077(6) .065(5) .031(4) -.037(4) .004(4) -.014(4)
N27 .063(4) .049(3) .023(3) -.016(3) -.002(3) -.016(3)
C28 .100(7) .037(4) .037(5) .002(4) .001(4) -.021(4)
C29 .062(5) .044(4) .048(5) .020(4) -.003(4) -.018(4)
O01 .127(7) .175(9) .138(9) .023(7) -.057(6) -.050(7)
O02 .113(6) .070(4) .100(6) .023(4) .006(4) -.022(4)

loop_
_atom_type_symbol
_atom_type_description
_atom_type_oxidation_number
_atom_type_number_in_cell
_atom_type_scat_dispersion_real
_atom_type_scat_dispersion_imag
_atom_type_scat_source
C ? 0 30 .002 .002 'Int Tables Vol IV Tables 2.2B and 2.3.1'
H ? 0 74 0 0 'Int Tables Vol IV Tables 2.2B and 2.3.1'
Br ? 0 6 -.374 2.456 'Int Tables Vol IV Tables 2.2B and 2.3.1'
Cu ? 0 4 .263 1.266 'Int Tables Vol IV Tables 2.2B and 2.3.1'
N ? 0 12 .004 .003 'Int Tables Vol IV Tables 2.2B and 2.3.1'
O ? 0 6 .008 .006 'Int Tables Vol IV Tables 2.2B and 2.3.1'

loop_
_diffrn_attenuator_code
_diffrn_attenuator_scale
? ?

loop_
_geom_angle_atom_site_label_1
_geom_angle_atom_site_label_2
_geom_angle_atom_site_label_3
_geom_angle_site_symmetry_1
_geom_angle_site_symmetry_2
_geom_angle_site_symmetry_3
_geom_angle
_geom_angle_publ_flag
Br1 Cu1 N11 . . . 165.42(17) ?
Br1 Cu1 N14 . . . 93.39(16) ?
Br1 Cu1 N17 . . . 110.01(15) ?
Br1 Cu1 O0 . . . 96.11(12) ?
N11 Cu1 N14 . . . 83.7(2) ?
N11 Cu1 N17 . . . 83.9(2) ?
N11 Cu1 O0 . . . 83.88(19) ?
N14 Cu1 N17 . . . 82.8(2) ?
N14 Cu1 O0 . . . 164.17(18) ?
N17 Cu1 O0 . . . 105.7(2) ?
Br2 Cu2 O0 . . . 95.90(13) ?
Br2 Cu2 N21 . . . 149.07(18) ?
Br2 Cu2 N24 . . . 94.12(18) ?
Br2 Cu2 N27 . . . 125.91(17) ?
O0 Cu2 N21 . . . 82.42(18) ?
O0 Cu2 N24 . . . 165.9(2) ?
O0 Cu2 N27 . . . 99.3(2) ?
N21 Cu2 N24 . . . 83.9(2) ?
N21 Cu2 N27 . . . 84.6(2) ?
N24 Cu2 N27 . . . 82.7(3) ?
N11 C11 C0 . . . 114.1(9) ?
N11 C11 C0' . . . 113.8(9) ?
N11 C11 H11a . . . 109.2 ?
N11 C11 H11b . . . 109.0 ?
C0 C11 H11a . . . 128.3 ?
C0 C11 H11b . . . 82.8 ?
C0' C11 H11a . . . 109.6 ?
C0' C11 H11b . . . 106.6 ?
H11a C11 H11b . . . 108.5 ?
Cu1 N11 C11 . . . 105.4(3) ?
Cu1 N11 C12 . . . 103.7(5) ?
Cu1 N11 C19 . . . 109.4(4) ?
C11 N11 C12 . . . 113.4(5) ?
C11 N11 C19 . . . 112.6(7) ?
C12 N11 C19 . . . 111.7(5) ?
N11 C12 C13 . . . 109.0(5) ?
N11 C12 H12a . . . 109.1 ?
N11 C12 H12b . . . 110.4 ?
C13 C12 H12a . . . 110.2 ?
C13 C12 H12b . . . 111.0 ?
H12a C12 H12b . . . 107.1 ?
C12 C13 N14 . . . 110.1(5) ?
C12 C13 H13a . . . 109.2 ?
C12 C13 H13b . . . 108.8 ?
N14 C13 H13a . . . 110.1 ?
N14 C13 H13b . . . 109.5 ?
H13a C13 H13b . . . 109.1 ?
Cu1 N14 C13 . . . 111.8(5) ?
Cu1 N14 C15 . . . 105.9(4) ?
Cu1 N14 H14 . . . 107.8 ?
C13 N14 C15 . . . 114.4(5) ?
C13 N14 H14 . . . 108.9 ?
C15 N14 H14 . . . 107.8 ?
N14 C15 C16 . . . 110.7(7) ?
N14 C15 H15a . . . 109.0 ?
N14 C15 H15b . . . 109.6 ?
C16 C15 H15a . . . 108.9 ?
C16 C15 H15b . . . 111.0 ?
H15a C15 H15b . . . 107.6 ?
C15 C16 N17 . . . 111.2(6) ?
C15 C16 H16a . . . 111.7 ?
C15 C16 H16b . . . 109.9 ?
N17 C16 H16a . . . 109.0 ?
N17 C16 H16b . . . 107.7 ?
H16a C16 H16b . . . 107.2 ?
Cu1 N17 C16 . . . 107.6(5) ?
Cu1 N17 C18 . . . 101.3(4) ?
Cu1 N17 H17 . . . 110.2 ?
C16 N17 C18 . . . 114.8(5) ?
C16 N17 H17 . . . 108.9 ?
C18 N17 H17 . . . 113.6 ?
N17 C18 C19 . . . 112.4(8) ?
N17 C18 H18a . . . 109.4 ?
N17 C18 H18b . . . 110.4 ?
C19 C18 H18a . . . 108.5 ?
C19 C18 H18b . . . 110.3 ?
H18a C18 H18b . . . 105.7 ?
N11 C19 C18 . . . 112.0(5) ?
N11 C19 H19a . . . 110.0 ?
N11 C19 H19b . . . 108.8 ?
C18 C19 H19a . . . 110.6 ?
C18 C19 H19b . . . 107.7 ?
H19a C19 H19b . . . 107.6 ?
C11 C0 O0 . . . 110.2(10) ?
C11 C0 C21 . . . 117.8(14) ?
C11 C0 H0 . . . 110.3 ?
O0 C0 C21 . . . 112.6(11) ?
O0 C0 H0 . . . 110.6 ?
C21 C0 H0 . . . 94.2 ?
C11 C0' C21 . . . 117.3(12) ?
C11 C0' H0' . . . 87.4 ?
O0 C0' C21 . . . 115.8(11) ?
O0 C0' H0' . . . 107.2 ?
C21 C0' H0' . . . 108.8 ?
Cu1 O0 Cu2 . . . 136.2(2) ?
Cu1 O0 C0 . . . 106.8(8) ?
Cu1 O0 C0' . . . 115.7(8) ?
Cu2 O0 C0 . . . 116.2(7) ?
Cu2 O0 C0' . . . 106.5(8) ?
C0 C21 N21 . . . 112.2(8) ?
C0 C21 H21a . . . 111.4 ?
C0 C21 H21b . . . 108.0 ?
C0' C21 N21 . . . 110.5(8) ?
C0' C21 H21a . . . 131.2 ?
C0' C21 H21b . . . 84.6 ?
N21 C21 H21a . . . 110.3 ?
N21 C21 H21b . . . 107.7 ?
H21a C21 H21b . . . 107.2 ?
Cu2 N21 C21 . . . 105.8(4) ?
Cu2 N21 C22 . . . 102.6(4) ?
Cu2 N21 C29 . . . 108.0(5) ?
C21 N21 C22 . . . 114.2(6) ?
C21 N21 C29 . . . 112.4(6) ?
C22 N21 C29 . . . 112.9(5) ?
N21 C22 C23 . . . 110.0(7) ?
N21 C22 H22a . . . 109.6 ?
N21 C22 H22b . . . 108.8 ?
C23 C22 H22a . . . 109.5 ?
C23 C22 H22b . . . 110.4 ?
H22a C22 H22b . . . 108.5 ?
C22 C23 N24 . . . 110.1(5) ?
C22 C23 H23a . . . 110.6 ?
C22 C23 H23b . . . 109.2 ?
N24 C23 H23a . . . 110.7 ?
N24 C23 H23b . . . 109.2 ?
H23a C23 H23b . . . 106.9 ?
Cu2 N24 C23 . . . 111.2(4) ?
Cu2 N24 C25 . . . 106.0(5) ?
Cu2 N24 H24 . . . 109.8 ?
C23 N24 C25 . . . 113.8(6) ?
C23 N24 H24 . . . 107.8 ?
C25 N24 H24 . . . 108.1 ?
N24 C25 C26 . . . 111.0(6) ?
N24 C25 H25a . . . 108.8 ?
N24 C25 H25b . . . 110.6 ?
C26 C25 H25a . . . 108.9 ?
C26 C25 H25b . . . 110.5 ?
H25a C25 H25b . . . 106.9 ?
C25 C26 N27 . . . 110.3(6) ?
C25 C26 H26a . . . 109.6 ?
C25 C26 H26b . . . 109.1 ?
N27 C26 H26a . . . 110.8 ?
N27 C26 H26b . . . 109.9 ?
H26a C26 H26b . . . 107.1 ?
Cu2 N27 C26 . . . 108.5(6) ?
Cu2 N27 C28 . . . 101.3(5) ?
Cu2 N27 H27 . . . 108.4 ?
C26 N27 C28 . . . 113.8(5) ?
C26 N27 H27 . . . 109.6 ?
C28 N27 H27 . . . 114.6 ?
N27 C28 C29 . . . 111.7(8) ?
N27 C28 H28a . . . 109.4 ?
N27 C28 H28b . . . 109.1 ?
C29 C28 H28a . . . 108.1 ?
C29 C28 H28b . . . 109.3 ?
H28a C28 H28b . . . 109.3 ?
N21 C29 C28 . . . 112.9(6) ?
N21 C29 H29a . . . 108.9 ?
N21 C29 H29b . . . 107.1 ?
C28 C29 H29a . . . 110.7 ?
C28 C29 H29b . . . 108.4 ?
H29a C29 H29b . . . 108.7 ?

loop_
_geom_bond_atom_site_label_1
_geom_bond_atom_site_label_2
_geom_bond_site_symmetry_1
_geom_bond_site_symmetry_2
_geom_bond_distance
_geom_bond_publ_flag
Cu1 Br1 . . 2.4245(10) ?
Cu1 N11 . . 2.087(5) ?
Cu1 N14 . . 2.015(6) ?
Cu1 N17 . . 2.195(6) ?
Cu1 O0 . . 1.931(4) ?
Cu2 Br2 . . 2.4324(11) ?
Cu2 O0 . . 1.930(4) ?
Cu2 N21 . . 2.088(5) ?
Cu2 N24 . . 2.018(6) ?
Cu2 N27 . . 2.175(7) ?
C11 N11 . . 1.469(9) ?
C11 C0 . . 1.485(14) ?
C11 C0' . . 1.471(16) ?
C11 H11a . . .952 ?
C11 H11b . . .959 ?
N11 C12 . . 1.481(10) ?
N11 C19 . . 1.484(10) ?
C12 C13 . . 1.532(11) ?
C12 H12a . . .971 ?
C12 H12b . . .958 ?
C13 N14 . . 1.484(8) ?
C13 H13a . . .959 ?
C13 H13b . . .946 ?
N14 C15 . . 1.489(9) ?
N14 H14 . . .973 ?
C15 C16 . . 1.517(13) ?
C15 H15a . . .973 ?
C15 H15b . . .949 ?
C16 N17 . . 1.476(10) ?
C16 H16a . . .958 ?
C16 H16b . . .969 ?
N17 C18 . . 1.466(11) ?
N17 H17 . . .960 ?
C18 C19 . . 1.515(11) ?
C18 H18a . . .977 ?
C18 H18b . . .969 ?
C19 H19a . . .953 ?
C19 H19b . . .970 ?
C0 O0 . . 1.424(16) ?
C0 C21 . . 1.46(2) ?
C0 H0 . . .94 ?
C0' O0 . . 1.35(2) ?
C0' C21 . . 1.480(18) ?
C0' H0' . . .99 ?
C21 N21 . . 1.479(7) ?
C21 H21a . . .935 ?
C21 H21b . . .993 ?
N21 C22 . . 1.475(11) ?
N21 C29 . . 1.482(11) ?
C22 C23 . . 1.510(9) ?
C22 H22a . . .949 ?
C22 H22b . . .962 ?
C23 N24 . . 1.479(10) ?
C23 H23a . . .953 ?
C23 H23b . . .978 ?
N24 C25 . . 1.493(11) ?
N24 H24 . . .948 ?
C25 C26 . . 1.504(15) ?
C25 H25a . . .974 ?
C25 H25b . . .957 ?
C26 N27 . . 1.482(8) ?
C26 H26a . . .961 ?
C26 H26b . . .969 ?
N27 C28 . . 1.455(11) ?
N27 H27 . . .958 ?
C28 C29 . . 1.523(14) ?
C28 H28a . . .955 ?
C28 H28b . . .947 ?
C29 H29a . . .938 ?
C29 H29b . . .971 ?

loop_
_geom_hbond_atom_site_label_D
_geom_hbond_atom_site_label_H
_geom_hbond_atom_site_label_A
_geom_hbond_site_symmetry_D
_geom_hbond_site_symmetry_H
_geom_hbond_site_symmetry_A
_geom_hbond_distance_DH
_geom_hbond_distance_HA
_geom_hbond_distance_DA
_geom_hbond_angle_DHA
_geom_hbond_publ_flag
? ? ? ? ? ? ? ? ? ? ?

loop_
_geom_torsion_atom_site_label_1
_geom_torsion_atom_site_label_2
_geom_torsion_atom_site_label_3
_geom_torsion_atom_site_label_4
_geom_torsion_site_symmetry_1
_geom_torsion_site_symmetry_2
_geom_torsion_site_symmetry_3
_geom_torsion_site_symmetry_4
_geom_torsion
_geom_torsion_publ_flag
? ? ? ? ? ? ? ? ? ?
